data_4105857
loop_
_publ_author_name
'Evan R. King'
'Elisabeth T. Hennessy'
'Theodore A. Betley'

_publ_contact_author_address
;Department of Chemistry and Chemical Biology
Harvard University
Mallinckrodt 306E
12 Oxford Street
Cambridge, MA 02138
;
_publ_contact_author_email betley@chemistry.harvard.edu
_publ_contact_author_name 'Professor Theodore A. Betley'
_publ_contact_author_phone 617-496-9944
_publ_section_title
;
 Catalytic C-H Bond Amination from High-Spin Iron Imido Complexes
;
_journal_name_full 'Journal of the American Chemical Society'
_journal_page_first 4917
_journal_page_last 4923
_journal_paper_doi 10.1021/ja110066j
_journal_volume 133
_journal_year 2011
_chemical_formula_moiety 'C76 H62 Cl Fe N3, C5 H12'
_chemical_formula_sum 'C81 H74 Cl Fe N3'
_chemical_formula_weight 1180.73
_chemical_name_common (ArDpme)FeCl(NC6H4tBu)
_chemical_name_systematic
;
5-mesityl-1,9-di(2,4,6-triphenylphenyl)dipyrromethenato iron(III) chloride 
4-tert-butylphenylimido radical
;
_space_group_crystal_system monoclinic
_space_group_IT_number 14
_space_group_name_Hall '-P 2ybc'
_space_group_name_H-M_alt 'P 1 21/c 1'
_symmetry_space_group_name_Hall '-P 2ybc'
_symmetry_space_group_name_H-M 'P 1 21/c 1'
_atom_sites_solution_hydrogens geom
_atom_sites_solution_primary direct
_atom_sites_solution_secondary difmap
_audit_creation_method SHELXL-97
_cell_angle_alpha 90.00
_cell_angle_beta 91.1800(10)
_cell_angle_gamma 90.00
_cell_formula_units_Z 4
_cell_length_a 21.0117(10)
_cell_length_b 12.2392(6)
_cell_length_c 25.0442(12)
_cell_measurement_reflns_used 23695
_cell_measurement_temperature 99.86
_cell_measurement_theta_max 27.529
_cell_measurement_theta_min 2.327
_cell_volume 6439.2(5)
_computing_cell_refinement 'SAINT (Bruker AXS, 2009)'
_computing_data_collection 'APEX II (Bruker AXS, 2009)'
_computing_data_reduction 'SADABS (Bruker AXS, 2009)'
_computing_molecular_graphics
;
OLEX2: a complete structure solution, refinement and analysis program. 
Dolomanov et al., J. Appl. Cryst. (2009). 42, 339-341
;
_computing_publication_material
;
OLEX2: a complete structure solution, refinement and analysis program. 
Dolomanov et al., J. Appl. Cryst. (2009). 42, 339-341
;
_computing_structure_refinement 'SHELXL-97 (Sheldrick, 1997)'
_computing_structure_solution
;
A short history of SHELX (Sheldrick, 2007)/Bruker
;
_diffrn_ambient_temperature 99.86
_diffrn_measured_fraction_theta_full 1.000
_diffrn_measured_fraction_theta_max 1.000
_diffrn_measurement_device_type 'Bruker APEX II'
_diffrn_measurement_method '\f and \w scans'
_diffrn_radiation_monochromator graphite
_diffrn_radiation_source 'fine-focus sealed tube'
_diffrn_radiation_type 'MO K\a'
_diffrn_radiation_wavelength 0.71073
_diffrn_reflns_av_R_equivalents 0.0673
_diffrn_reflns_av_sigmaI/netI 0.0351
_diffrn_reflns_limit_h_max 27
_diffrn_reflns_limit_h_min -27
_diffrn_reflns_limit_k_max 15
_diffrn_reflns_limit_k_min -15
_diffrn_reflns_limit_l_max 32
_diffrn_reflns_limit_l_min -32
_diffrn_reflns_number 135338
_diffrn_reflns_theta_full 27.48
_diffrn_reflns_theta_max 27.48
_diffrn_reflns_theta_min 1.63
_diffrn_source_current 30.0
_diffrn_source_power 1.5
_diffrn_source_voltage 50.0
_exptl_absorpt_coefficient_mu 0.323
_exptl_absorpt_correction_T_max 0.7456
_exptl_absorpt_correction_T_min 0.5829
_exptl_absorpt_correction_type multi-scan
_exptl_absorpt_process_details
;
 SADABS-2008/1 (Bruker,2008) was used for absorption correction.
 R(int) was 0.0773 before and 0.0603 after correction.
 The Ratio of minimum to maximum transmission is 0.781786480687.
 The \l/2 correction factor is Not present
;
_exptl_crystal_colour red
_exptl_crystal_colour_lustre metallic
_exptl_crystal_colour_modifier dark
_exptl_crystal_colour_primary red
_exptl_crystal_density_diffrn 1.218
_exptl_crystal_description prism
_exptl_crystal_F_000 2496
_exptl_crystal_recrystallization_method pentane
_exptl_crystal_size_max 0.4
_exptl_crystal_size_mid 0.3
_exptl_crystal_size_min 0.16
_refine_diff_density_max 0.625
_refine_diff_density_min -0.423
_refine_diff_density_rms 0.052
_refine_ls_extinction_method none
_refine_ls_goodness_of_fit_ref 1.041
_refine_ls_hydrogen_treatment constr
_refine_ls_matrix_type full
_refine_ls_number_parameters 783
_refine_ls_number_reflns 14761
_refine_ls_number_restraints 6
_refine_ls_restrained_S_all 1.041
_refine_ls_R_factor_all 0.0645
_refine_ls_R_factor_gt 0.0423
_refine_ls_shift/su_max 0.001
_refine_ls_shift/su_mean 0.000
_refine_ls_structure_factor_coef Fsqd
_refine_ls_weighting_details
;
calc w=1/[\s^2^(Fo^2^)+(0.0425P)^2^+3.9494P] where P=(Fo^2^+2Fc^2^)/3
;
_refine_ls_weighting_scheme calc
_refine_ls_wR_factor_gt 0.0954
_refine_ls_wR_factor_ref 0.1074
_reflns_number_gt 11348
_reflns_number_total 14761
_reflns_threshold_expression >2sigma(I)
_cod_data_source_file ja110066j_si_002_6.cif
_cod_data_source_block ArDpmeFeClNC6H4tBu
_cod_database_code 4105857

loop_
_space_group_symop_id
_space_group_symop_operation_xyz
1 'x, y, z'
2 '-x, y+1/2, -z+1/2'
3 '-x, -y, -z'
4 'x, -y-1/2, z-1/2'

loop_
_atom_site_label
_atom_site_type_symbol
_atom_site_fract_x
_atom_site_fract_y
_atom_site_fract_z
_atom_site_U_iso_or_equiv
_atom_site_adp_type
_atom_site_occupancy
_atom_site_symmetry_multiplicity
_atom_site_calc_flag
_atom_site_refinement_flags
_atom_site_disorder_assembly
_atom_site_disorder_group
Fe1 Fe 0.238520(11) 0.53837(2) 0.105721(10) 0.01942(7) Uani 1 1 d . . .
Cl1 Cl 0.20634(2) 0.70542(4) 0.08533(3) 0.04748(16) Uani 1 1 d U . .
N1 N 0.21003(7) 0.43646(11) 0.04685(6) 0.0188(3) Uani 1 1 d . . .
N2 N 0.33038(6) 0.52788(11) 0.08752(5) 0.0174(3) Uani 1 1 d . . .
N3 N 0.21305(8) 0.49641(16) 0.16935(6) 0.0337(4) Uani 1 1 d . . .
C1 C 0.15552(8) 0.38076(14) 0.03842(7) 0.0208(4) Uani 1 1 d . . .
C1A C 0.19924(9) 0.50773(17) 0.22068(7) 0.0270(4) Uani 1 1 d . . .
C2 C 0.15496(9) 0.32844(15) -0.01201(7) 0.0246(4) Uani 1 1 d . . .
H2 H 0.1220 0.2838 -0.0267 0.030 Uiso 1 1 calc R . .
C2A C 0.15875(9) 0.43168(17) 0.24630(8) 0.0302(4) Uani 1 1 d . . .
H2A H 0.1411 0.3724 0.2265 0.036 Uiso 1 1 calc R . .
C3 C 0.21125(8) 0.35484(14) -0.03554(7) 0.0229(4) Uani 1 1 d . . .
H3 H 0.2242 0.3331 -0.0701 0.027 Uiso 1 1 calc R . .
C3A C 0.14499(9) 0.44317(16) 0.29931(7) 0.0279(4) Uani 1 1 d . . .
H3A H 0.1176 0.3916 0.3155 0.034 Uiso 1 1 calc R . .
C4 C 0.24677(8) 0.42080(14) 0.00127(7) 0.0196(3) Uani 1 1 d . . .
C4A C 0.17021(9) 0.52902(14) 0.33044(7) 0.0230(4) Uani 1 1 d . . .
C5 C 0.30941(8) 0.45628(13) -0.00415(7) 0.0183(3) Uani 1 1 d . . .
C5A C 0.21001(9) 0.60446(15) 0.30521(7) 0.0254(4) Uani 1 1 d . . .
H5A H 0.2274 0.6636 0.3252 0.031 Uiso 1 1 calc R . .
C6 C 0.34840(8) 0.50632(13) 0.03503(7) 0.0188(3) Uani 1 1 d . . .
C6A C 0.22432(9) 0.59438(15) 0.25198(8) 0.0270(4) Uani 1 1 d . . .
H6A H 0.2515 0.6465 0.2360 0.032 Uiso 1 1 calc R . .
C7 C 0.41287(8) 0.53774(14) 0.02968(7) 0.0210(3) Uani 1 1 d . . .
H7 H 0.4372 0.5320 -0.0017 0.025 Uiso 1 1 calc R . .
C7A C 0.15618(9) 0.53414(16) 0.38998(7) 0.0275(4) Uani 1 1 d . . .
C8 C 0.43381(8) 0.57808(14) 0.07829(7) 0.0221(4) Uani 1 1 d . . .
H8 H 0.4750 0.6061 0.0867 0.027 Uiso 1 1 calc R . .
C8A C 0.08402(10) 0.5283(2) 0.39865(8) 0.0403(5) Uani 1 1 d . . .
H8AB H 0.0636 0.5937 0.3836 0.060 Uiso 1 1 calc R . .
H8AC H 0.0759 0.5243 0.4370 0.060 Uiso 1 1 calc R . .
H8AA H 0.0666 0.4631 0.3809 0.060 Uiso 1 1 calc R . .
C9 C 0.38207(8) 0.56971(13) 0.11320(7) 0.0189(3) Uani 1 1 d . . .
C9A C 0.18870(13) 0.43551(18) 0.41705(8) 0.0421(5) Uani 1 1 d . . .
H9AA H 0.1710 0.3678 0.4021 0.063 Uiso 1 1 calc R . .
H9AC H 0.1813 0.4378 0.4555 0.063 Uiso 1 1 calc R . .
H9AB H 0.2346 0.4381 0.4108 0.063 Uiso 1 1 calc R . .
C10A C 0.18127(11) 0.63884(17) 0.41659(8) 0.0344(5) Uani 1 1 d . . .
H10B H 0.2278 0.6411 0.4144 0.052 Uiso 1 1 calc R . .
H10C H 0.1691 0.6398 0.4542 0.052 Uiso 1 1 calc R . .
H10A H 0.1629 0.7026 0.3982 0.052 Uiso 1 1 calc R . .
C11 C 0.10676(8) 0.37174(14) 0.08053(7) 0.0203(3) Uani 1 1 d . . .
C12 C 0.06592(8) 0.45839(14) 0.09421(7) 0.0210(3) Uani 1 1 d . . .
C13 C 0.02640(8) 0.44413(14) 0.13805(7) 0.0220(4) Uani 1 1 d . . .
H13 H -0.0005 0.5026 0.1481 0.026 Uiso 1 1 calc R . .
C14 C 0.02506(8) 0.34742(14) 0.16747(7) 0.0216(4) Uani 1 1 d . . .
C15 C 0.06211(8) 0.26047(14) 0.15047(7) 0.0228(4) Uani 1 1 d . . .
H15 H 0.0596 0.1925 0.1686 0.027 Uiso 1 1 calc R . .
C16 C 0.10271(8) 0.27063(14) 0.10760(7) 0.0210(4) Uani 1 1 d . . .
C21 C 0.05896(8) 0.56140(14) 0.06266(7) 0.0218(4) Uani 1 1 d . . .
C22 C 0.06677(9) 0.56556(15) 0.00741(7) 0.0257(4) Uani 1 1 d . . .
H22 H 0.0804 0.5021 -0.0109 0.031 Uiso 1 1 calc R . .
C23 C 0.05490(9) 0.66075(17) -0.02109(8) 0.0321(4) Uani 1 1 d . . .
H23 H 0.0611 0.6621 -0.0585 0.038 Uiso 1 1 calc R . .
C24 C 0.03409(9) 0.75351(17) 0.00457(8) 0.0328(5) Uani 1 1 d . . .
H24 H 0.0251 0.8181 -0.0152 0.039 Uiso 1 1 calc R . .
C25 C 0.02648(9) 0.75162(16) 0.05897(9) 0.0313(4) Uani 1 1 d . . .
H25 H 0.0125 0.8154 0.0769 0.038 Uiso 1 1 calc R . .
C26 C 0.03915(9) 0.65727(15) 0.08788(8) 0.0260(4) Uani 1 1 d . . .
H26 H 0.0343 0.6577 0.1255 0.031 Uiso 1 1 calc R . .
C31 C -0.01391(8) 0.33869(15) 0.21626(7) 0.0224(4) Uani 1 1 d . . .
C32 C -0.02136(9) 0.42870(15) 0.24991(7) 0.0261(4) Uani 1 1 d . . .
H32 H -0.0014 0.4960 0.2415 0.031 Uiso 1 1 calc R . .
C33 C -0.05768(10) 0.42106(16) 0.29554(8) 0.0299(4) Uani 1 1 d . . .
H33 H -0.0626 0.4832 0.3178 0.036 Uiso 1 1 calc R . .
C34 C -0.08675(9) 0.32332(17) 0.30869(8) 0.0299(4) Uani 1 1 d . . .
H34 H -0.1118 0.3183 0.3398 0.036 Uiso 1 1 calc R . .
C35 C -0.07900(9) 0.23275(16) 0.27599(8) 0.0282(4) Uani 1 1 d . . .
H35 H -0.0984 0.1653 0.2850 0.034 Uiso 1 1 calc R . .
C36 C -0.04315(9) 0.24020(15) 0.23022(7) 0.0247(4) Uani 1 1 d . . .
H36 H -0.0384 0.1778 0.2081 0.030 Uiso 1 1 calc R . .
C41 C 0.14142(9) 0.17423(14) 0.09211(7) 0.0221(4) Uani 1 1 d . . .
C42 C 0.11045(9) 0.07530(15) 0.08036(7) 0.0248(4) Uani 1 1 d . . .
H42 H 0.0654 0.0713 0.0818 0.030 Uiso 1 1 calc R . .
C43 C 0.14492(9) -0.01676(15) 0.06663(7) 0.0271(4) Uani 1 1 d . . .
H43 H 0.1234 -0.0835 0.0591 0.032 Uiso 1 1 calc R . .
C44 C 0.21045(10) -0.01174(15) 0.06380(8) 0.0279(4) Uani 1 1 d . . .
H44 H 0.2340 -0.0747 0.0542 0.033 Uiso 1 1 calc R . .
C45 C 0.24162(9) 0.08552(16) 0.07507(8) 0.0289(4) Uani 1 1 d . . .
H45 H 0.2867 0.0893 0.0729 0.035 Uiso 1 1 calc R . .
C46 C 0.20741(9) 0.17775(15) 0.08960(8) 0.0268(4) Uani 1 1 d . . .
H46 H 0.2293 0.2437 0.0979 0.032 Uiso 1 1 calc R . .
C51 C 0.38334(8) 0.59275(14) 0.17155(7) 0.0193(3) Uani 1 1 d . . .
C52 C 0.39729(8) 0.69910(14) 0.19064(7) 0.0199(3) Uani 1 1 d . . .
C53 C 0.40144(8) 0.71773(14) 0.24557(7) 0.0217(4) Uani 1 1 d . . .
H53 H 0.4098 0.7897 0.2581 0.026 Uiso 1 1 calc R . .
C54 C 0.39370(8) 0.63428(15) 0.28262(7) 0.0224(4) Uani 1 1 d . . .
C55 C 0.38140(8) 0.52953(15) 0.26318(7) 0.0221(4) Uani 1 1 d . . .
H55 H 0.3766 0.4714 0.2879 0.027 Uiso 1 1 calc R . .
C56 C 0.37582(8) 0.50683(14) 0.20862(7) 0.0202(3) Uani 1 1 d . . .
C61 C 0.40876(8) 0.79291(14) 0.15402(7) 0.0212(4) Uani 1 1 d . . .
C62 C 0.36708(9) 0.81776(14) 0.11184(7) 0.0232(4) Uani 1 1 d . . .
H62 H 0.3298 0.7751 0.1061 0.028 Uiso 1 1 calc R . .
C63 C 0.37981(10) 0.90462(15) 0.07805(8) 0.0283(4) Uani 1 1 d . . .
H63 H 0.3509 0.9216 0.0496 0.034 Uiso 1 1 calc R A 1
C64 C 0.43441(10) 0.96674(15) 0.08548(8) 0.0331(5) Uani 1 1 d . . .
H64 H 0.4437 1.0243 0.0614 0.040 Uiso 1 1 calc R . .
C65 C 0.47510(10) 0.94447(16) 0.12793(9) 0.0341(5) Uani 1 1 d . . .
H65 H 0.5120 0.9881 0.1337 0.041 Uiso 1 1 calc R . .
C66 C 0.46239(9) 0.85859(15) 0.16224(8) 0.0272(4) Uani 1 1 d . . .
H66 H 0.4905 0.8443 0.1916 0.033 Uiso 1 1 calc R . .
C71 C 0.40071(9) 0.65404(15) 0.34101(7) 0.0238(4) Uani 1 1 d . . .
C72 C 0.44193(9) 0.73431(16) 0.36074(7) 0.0266(4) Uani 1 1 d . . .
H72 H 0.4643 0.7791 0.3365 0.032 Uiso 1 1 calc R . .
C73 C 0.45073(10) 0.74984(17) 0.41534(8) 0.0313(4) Uani 1 1 d . . .
H73 H 0.4789 0.8052 0.4281 0.038 Uiso 1 1 calc R . .
C74 C 0.41877(10) 0.68517(17) 0.45118(8) 0.0336(5) Uani 1 1 d . . .
H74 H 0.4251 0.6952 0.4885 0.040 Uiso 1 1 calc R . .
C75 C 0.37727(10) 0.60541(17) 0.43213(8) 0.0330(4) Uani 1 1 d . . .
H75 H 0.3552 0.5607 0.4566 0.040 Uiso 1 1 calc R . .
C76 C 0.36771(9) 0.59024(16) 0.37767(7) 0.0271(4) Uani 1 1 d . . .
H76 H 0.3386 0.5362 0.3652 0.033 Uiso 1 1 calc R . .
C81 C 0.36561(8) 0.39017(14) 0.19299(7) 0.0213(4) Uani 1 1 d . . .
C82 C 0.40116(9) 0.33971(15) 0.15372(7) 0.0255(4) Uani 1 1 d . . .
H82 H 0.4312 0.3811 0.1344 0.031 Uiso 1 1 calc R . .
C83 C 0.39313(10) 0.22924(15) 0.14249(8) 0.0297(4) Uani 1 1 d . . .
H83 H 0.4178 0.1958 0.1157 0.036 Uiso 1 1 calc R . .
C84 C 0.34946(10) 0.16773(16) 0.17005(8) 0.0313(4) Uani 1 1 d . . .
H84 H 0.3443 0.0921 0.1625 0.038 Uiso 1 1 calc R . .
C85 C 0.31338(10) 0.21709(16) 0.20863(8) 0.0316(4) Uani 1 1 d . . .
H85 H 0.2828 0.1755 0.2272 0.038 Uiso 1 1 calc R . .
C86 C 0.32149(9) 0.32688(15) 0.22044(8) 0.0266(4) Uani 1 1 d . . .
H86 H 0.2968 0.3596 0.2475 0.032 Uiso 1 1 calc R . .
C91 C 0.33924(8) 0.43851(14) -0.05758(7) 0.0195(3) Uani 1 1 d . . .
C92 C 0.33391(8) 0.52183(14) -0.09570(7) 0.0222(4) Uani 1 1 d . . .
C93 C 0.36421(9) 0.50819(16) -0.14434(7) 0.0262(4) Uani 1 1 d . . .
H93 H 0.3612 0.5646 -0.1703 0.031 Uiso 1 1 calc R . .
C94 C 0.39871(8) 0.41443(17) -0.15591(7) 0.0269(4) Uani 1 1 d . . .
C95 C 0.40144(9) 0.33217(16) -0.11785(8) 0.0273(4) Uani 1 1 d . . .
H95 H 0.4237 0.2668 -0.1257 0.033 Uiso 1 1 calc R . .
C96 C 0.37262(9) 0.34218(15) -0.06844(7) 0.0244(4) Uani 1 1 d . . .
C97 C 0.29706(9) 0.62493(15) -0.08442(8) 0.0284(4) Uani 1 1 d . . .
H97A H 0.2514 0.6083 -0.0841 0.043 Uiso 1 1 calc R . .
H97C H 0.3053 0.6791 -0.1123 0.043 Uiso 1 1 calc R . .
H97B H 0.3106 0.6543 -0.0496 0.043 Uiso 1 1 calc R . .
C98 C 0.43400(10) 0.4052(2) -0.20768(8) 0.0379(5) Uani 1 1 d . . .
H98C H 0.4794 0.4197 -0.2010 0.057 Uiso 1 1 calc R . .
H98B H 0.4169 0.4587 -0.2333 0.057 Uiso 1 1 calc R . .
H98A H 0.4286 0.3314 -0.2222 0.057 Uiso 1 1 calc R . .
C99 C 0.37789(11) 0.25135(17) -0.02764(8) 0.0367(5) Uani 1 1 d . . .
H99C H 0.3960 0.2803 0.0058 0.055 Uiso 1 1 calc R . .
H99B H 0.4055 0.1935 -0.0411 0.055 Uiso 1 1 calc R . .
H99A H 0.3355 0.2213 -0.0212 0.055 Uiso 1 1 calc R . .
C1P C 0.26063(11) 0.91087(18) 0.22310(9) 0.0423(5) Uani 1 1 d . . .
H1PB H 0.2354 0.9401 0.1930 0.063 Uiso 1 1 calc R . .
H1PA H 0.2738 0.8360 0.2150 0.063 Uiso 1 1 calc R . .
H1PC H 0.2984 0.9565 0.2291 0.063 Uiso 1 1 calc R . .
C2P C 0.22087(10) 0.91086(17) 0.27268(9) 0.0359(5) Uani 1 1 d . . .
H2PB H 0.2470 0.8834 0.3032 0.043 Uiso 1 1 calc R . .
H2PA H 0.1845 0.8603 0.2673 0.043 Uiso 1 1 calc R . .
C3P C 0.19561(10) 1.02405(17) 0.28627(9) 0.0364(5) Uani 1 1 d . . .
H3PB H 0.2323 1.0732 0.2932 0.044 Uiso 1 1 calc R . .
H3PA H 0.1718 1.0529 0.2548 0.044 Uiso 1 1 calc R . .
C4P C 0.15268(11) 1.02754(18) 0.33399(9) 0.0385(5) Uani 1 1 d . . .
H4PB H 0.1780 1.0107 0.3667 0.046 Uiso 1 1 calc R . .
H4PA H 0.1194 0.9708 0.3298 0.046 Uiso 1 1 calc R . .
C5P C 0.12096(12) 1.1390(2) 0.34030(10) 0.0466(6) Uani 1 1 d . . .
H5PA H 0.0930 1.1533 0.3093 0.070 Uiso 1 1 calc R . .
H5PC H 0.1537 1.1958 0.3429 0.070 Uiso 1 1 calc R . .
H5PB H 0.0958 1.1393 0.3728 0.070 Uiso 1 1 calc R . .

loop_
_atom_site_aniso_label
_atom_site_aniso_U_11
_atom_site_aniso_U_22
_atom_site_aniso_U_33
_atom_site_aniso_U_23
_atom_site_aniso_U_13
_atom_site_aniso_U_12
Fe1 0.01824(12) 0.01972(12) 0.02050(13) -0.00539(10) 0.00502(9) -0.00148(10)
Cl1 0.0229(2) 0.0172(2) 0.1021(5) -0.0057(3) -0.0046(3) 0.00132(18)
N1 0.0202(7) 0.0168(7) 0.0195(7) -0.0006(6) 0.0046(6) -0.0013(5)
N2 0.0187(7) 0.0161(7) 0.0177(7) -0.0016(5) 0.0033(5) 0.0001(5)
N3 0.0236(8) 0.0546(11) 0.0231(8) -0.0011(8) 0.0041(7) 0.0043(8)
C1 0.0213(8) 0.0181(8) 0.0233(9) -0.0002(7) 0.0040(7) -0.0026(7)
C1A 0.0211(9) 0.0372(10) 0.0228(9) 0.0000(8) 0.0038(7) 0.0062(8)
C2 0.0262(9) 0.0253(9) 0.0223(9) -0.0054(7) 0.0018(7) -0.0067(7)
C2A 0.0281(10) 0.0356(11) 0.0270(10) -0.0069(8) 0.0016(8) -0.0036(8)
C3 0.0248(9) 0.0232(9) 0.0208(9) -0.0044(7) 0.0032(7) -0.0028(7)
C3A 0.0303(10) 0.0279(10) 0.0258(9) -0.0011(8) 0.0063(8) -0.0049(8)
C4 0.0229(9) 0.0176(8) 0.0186(8) -0.0004(7) 0.0045(7) -0.0006(7)
C4A 0.0247(9) 0.0223(9) 0.0221(9) 0.0002(7) 0.0041(7) 0.0031(7)
C5 0.0214(8) 0.0151(8) 0.0186(8) -0.0007(6) 0.0040(6) 0.0003(6)
C5A 0.0290(10) 0.0217(9) 0.0258(9) -0.0005(7) 0.0047(8) 0.0005(7)
C6 0.0212(8) 0.0160(8) 0.0193(8) -0.0011(6) 0.0046(7) 0.0002(6)
C6A 0.0261(9) 0.0268(9) 0.0285(10) 0.0046(8) 0.0079(8) 0.0026(8)
C7 0.0202(8) 0.0208(8) 0.0224(8) -0.0022(7) 0.0066(7) -0.0006(7)
C7A 0.0342(10) 0.0277(10) 0.0208(9) -0.0014(8) 0.0068(8) -0.0019(8)
C8 0.0183(8) 0.0219(8) 0.0263(9) -0.0035(7) 0.0029(7) -0.0028(7)
C8A 0.0395(12) 0.0531(14) 0.0289(11) -0.0060(10) 0.0153(9) -0.0088(10)
C9 0.0215(8) 0.0146(8) 0.0206(8) -0.0010(6) 0.0017(7) 0.0014(6)
C9A 0.0677(16) 0.0336(12) 0.0252(10) 0.0041(9) 0.0028(10) 0.0054(11)
C10A 0.0439(12) 0.0323(11) 0.0275(10) -0.0067(8) 0.0088(9) -0.0035(9)
C11 0.0194(8) 0.0207(8) 0.0208(8) -0.0024(7) 0.0022(7) -0.0055(7)
C12 0.0202(8) 0.0206(8) 0.0223(8) -0.0005(7) 0.0022(7) -0.0047(7)
C13 0.0221(9) 0.0205(8) 0.0236(9) -0.0017(7) 0.0032(7) -0.0019(7)
C14 0.0212(8) 0.0222(8) 0.0215(9) -0.0006(7) 0.0029(7) -0.0048(7)
C15 0.0252(9) 0.0184(8) 0.0248(9) 0.0003(7) 0.0036(7) -0.0042(7)
C16 0.0204(8) 0.0196(8) 0.0231(9) -0.0017(7) 0.0012(7) -0.0045(7)
C21 0.0169(8) 0.0228(9) 0.0257(9) 0.0026(7) 0.0016(7) -0.0052(7)
C22 0.0241(9) 0.0262(9) 0.0267(9) 0.0017(8) 0.0020(7) -0.0070(7)
C23 0.0325(11) 0.0354(11) 0.0281(10) 0.0088(8) -0.0012(8) -0.0127(9)
C24 0.0280(10) 0.0306(10) 0.0397(12) 0.0141(9) -0.0048(9) -0.0064(8)
C25 0.0266(10) 0.0235(9) 0.0440(12) 0.0043(8) 0.0034(9) -0.0027(8)
C26 0.0248(9) 0.0247(9) 0.0285(10) 0.0025(8) 0.0037(8) -0.0032(7)
C31 0.0215(9) 0.0235(9) 0.0224(9) 0.0031(7) 0.0026(7) -0.0018(7)
C32 0.0303(10) 0.0232(9) 0.0249(9) 0.0015(7) 0.0047(8) -0.0027(7)
C33 0.0346(11) 0.0296(10) 0.0258(10) -0.0014(8) 0.0055(8) 0.0015(8)
C34 0.0267(10) 0.0395(11) 0.0238(9) 0.0036(8) 0.0079(8) 0.0018(8)
C35 0.0270(10) 0.0290(10) 0.0287(10) 0.0084(8) 0.0040(8) -0.0061(8)
C36 0.0254(9) 0.0234(9) 0.0253(9) 0.0014(7) 0.0019(7) -0.0034(7)
C41 0.0260(9) 0.0204(8) 0.0200(8) 0.0006(7) 0.0053(7) -0.0021(7)
C42 0.0263(9) 0.0236(9) 0.0248(9) 0.0007(7) 0.0062(7) -0.0035(7)
C43 0.0348(10) 0.0196(9) 0.0270(10) -0.0008(7) 0.0032(8) -0.0045(8)
C44 0.0355(11) 0.0215(9) 0.0267(10) -0.0013(7) 0.0035(8) 0.0034(8)
C45 0.0251(10) 0.0273(10) 0.0345(11) 0.0003(8) 0.0028(8) 0.0010(8)
C46 0.0260(9) 0.0213(9) 0.0332(10) -0.0012(8) 0.0012(8) -0.0022(7)
C51 0.0162(8) 0.0207(8) 0.0210(8) -0.0028(7) 0.0028(7) 0.0007(6)
C52 0.0183(8) 0.0195(8) 0.0220(9) -0.0025(7) 0.0019(7) 0.0007(7)
C53 0.0215(9) 0.0201(8) 0.0235(9) -0.0048(7) 0.0012(7) 0.0012(7)
C54 0.0217(9) 0.0247(9) 0.0207(9) -0.0036(7) 0.0019(7) 0.0040(7)
C55 0.0225(9) 0.0222(9) 0.0218(9) 0.0015(7) 0.0029(7) 0.0031(7)
C56 0.0180(8) 0.0200(8) 0.0228(9) -0.0014(7) 0.0030(7) 0.0013(7)
C61 0.0242(9) 0.0176(8) 0.0219(9) -0.0054(7) 0.0068(7) -0.0002(7)
C62 0.0246(9) 0.0216(9) 0.0237(9) -0.0036(7) 0.0048(7) -0.0002(7)
C63 0.0376(11) 0.0235(9) 0.0240(9) -0.0018(7) 0.0061(8) 0.0064(8)
C64 0.0476(12) 0.0174(9) 0.0350(11) 0.0002(8) 0.0163(9) 0.0000(8)
C65 0.0351(11) 0.0216(9) 0.0459(12) -0.0063(9) 0.0096(9) -0.0087(8)
C66 0.0279(10) 0.0224(9) 0.0315(10) -0.0070(8) 0.0018(8) -0.0019(7)
C71 0.0244(9) 0.0245(9) 0.0224(9) -0.0031(7) 0.0010(7) 0.0064(7)
C72 0.0292(10) 0.0286(10) 0.0220(9) -0.0012(8) 0.0021(8) 0.0018(8)
C73 0.0336(11) 0.0342(11) 0.0259(10) -0.0061(8) -0.0016(8) -0.0005(8)
C74 0.0426(12) 0.0392(11) 0.0190(9) -0.0034(8) 0.0003(8) 0.0035(9)
C75 0.0413(12) 0.0326(11) 0.0252(10) 0.0004(8) 0.0072(9) 0.0009(9)
C76 0.0306(10) 0.0263(9) 0.0245(9) -0.0027(8) 0.0023(8) 0.0027(8)
C81 0.0228(9) 0.0181(8) 0.0228(9) 0.0008(7) -0.0020(7) 0.0019(7)
C82 0.0279(10) 0.0209(9) 0.0278(10) -0.0013(7) 0.0037(8) 0.0004(7)
C83 0.0374(11) 0.0233(9) 0.0286(10) -0.0051(8) 0.0030(8) 0.0035(8)
C84 0.0384(11) 0.0198(9) 0.0356(11) -0.0007(8) -0.0033(9) -0.0018(8)
C85 0.0336(11) 0.0224(9) 0.0389(11) 0.0061(8) 0.0038(9) -0.0040(8)
C86 0.0287(10) 0.0218(9) 0.0293(10) 0.0008(7) 0.0049(8) 0.0017(7)
C91 0.0170(8) 0.0211(8) 0.0207(8) -0.0043(7) 0.0035(7) -0.0034(6)
C92 0.0203(8) 0.0228(9) 0.0236(9) -0.0024(7) 0.0024(7) -0.0031(7)
C93 0.0233(9) 0.0329(10) 0.0225(9) 0.0008(8) 0.0044(7) -0.0042(8)
C94 0.0178(9) 0.0404(11) 0.0228(9) -0.0072(8) 0.0035(7) -0.0028(8)
C95 0.0223(9) 0.0309(10) 0.0289(10) -0.0108(8) 0.0039(8) 0.0049(8)
C96 0.0238(9) 0.0243(9) 0.0252(9) -0.0040(7) 0.0025(7) 0.0007(7)
C97 0.0341(10) 0.0231(9) 0.0283(10) 0.0021(8) 0.0079(8) 0.0016(8)
C98 0.0262(10) 0.0612(15) 0.0268(10) -0.0066(10) 0.0086(8) 0.0046(10)
C99 0.0481(13) 0.0274(10) 0.0349(11) -0.0006(9) 0.0073(10) 0.0124(9)
C1P 0.0465(13) 0.0308(11) 0.0499(14) 0.0017(10) 0.0078(11) 0.0005(10)
C2P 0.0365(11) 0.0295(10) 0.0415(12) 0.0008(9) -0.0024(9) -0.0049(9)
C3P 0.0350(11) 0.0316(11) 0.0427(12) 0.0015(9) 0.0014(9) -0.0044(9)
C4P 0.0367(12) 0.0363(12) 0.0425(12) -0.0038(10) -0.0002(10) -0.0035(9)
C5P 0.0437(13) 0.0433(13) 0.0528(15) -0.0080(11) -0.0022(11) 0.0034(11)

loop_
_atom_type_symbol
_atom_type_description
_atom_type_scat_dispersion_real
_atom_type_scat_dispersion_imag
_atom_type_scat_source
C C 0.0033 0.0016 'International Tables Vol C Tables 4.2.6.8 and 6.1.1.4'
H H 0.0000 0.0000 'International Tables Vol C Tables 4.2.6.8 and 6.1.1.4'
Cl Cl 0.1484 0.1585 'International Tables Vol C Tables 4.2.6.8 and 6.1.1.4'
Fe Fe 0.3463 0.8444 'International Tables Vol C Tables 4.2.6.8 and 6.1.1.4'
N N 0.0061 0.0033 'International Tables Vol C Tables 4.2.6.8 and 6.1.1.4'

loop_
_geom_angle_atom_site_label_1
_geom_angle_atom_site_label_2
_geom_angle_atom_site_label_3
_geom_angle
N1 Fe1 Cl1 108.61(4)
N1 C1 C2 111.12(15)
N1 C1 C11 121.47(15)
N1 C4 C3 108.29(14)
N2 Fe1 Cl1 107.42(4)
N2 Fe1 N1 93.86(6)
N2 C6 C5 124.92(15)
N2 C6 C7 108.36(14)
N2 C9 C8 110.74(15)
N2 C9 C51 122.49(15)
N3 Fe1 Cl1 112.35(6)
N3 Fe1 N1 112.91(7)
N3 Fe1 N2 119.94(7)
N3 C1A C2A 120.78(19)
N3 C1A C6A 121.82(18)
C1 N1 Fe1 131.91(12)
C1 N1 C4 106.48(14)
C1 C2 H2 126.7
C1A N3 Fe1 156.43(17)
C1A C2A H2A 119.7
C1A C6A H6A 119.4
C2 C1 C11 127.22(15)
C2 C3 H3 126.3
C2 C3 C4 107.49(15)
C2A C3A H3A 119.0
C2A C3A C4A 121.93(18)
C3 C2 C1 106.59(16)
C3 C2 H2 126.7
C3A C2A C1A 120.62(18)
C3A C2A H2A 119.7
C3A C4A C7A 119.61(16)
C4 N1 Fe1 121.32(11)
C4 C3 H3 126.3
C4 C5 C6 127.23(15)
C4 C5 C91 116.90(15)
C4A C3A H3A 119.0
C4A C5A H5A 119.3
C4A C7A C8A 110.28(16)
C4A C7A C9A 107.78(15)
C4A C7A C10A 112.78(15)
C5 C4 N1 124.89(15)
C5 C4 C3 126.59(16)
C5 C6 C7 126.64(15)
C5A C4A C3A 117.59(17)
C5A C4A C7A 122.74(16)
C5A C6A C1A 121.13(17)
C5A C6A H6A 119.4
C6 N2 Fe1 120.51(11)
C6 C5 C91 115.86(14)
C6 C7 H7 126.2
C6A C1A C2A 117.40(17)
C6A C5A C4A 121.34(18)
C6A C5A H5A 119.3
C7 C8 H8 126.7
C7 C8 C9 106.56(15)
C7A C8A H8AB 109.5
C7A C8A H8AC 109.5
C7A C8A H8AA 109.5
C7A C9A H9AA 109.5
C7A C9A H9AC 109.5
C7A C9A H9AB 109.5
C7A C10A H10B 109.5
C7A C10A H10C 109.5
C7A C10A H10A 109.5
C8 C7 C6 107.60(15)
C8 C7 H7 126.2
C8 C9 C51 126.55(15)
H8AB C8A H8AC 109.5
H8AB C8A H8AA 109.5
H8AC C8A H8AA 109.5
C9 N2 Fe1 129.66(11)
C9 N2 C6 106.73(13)
C9 C8 H8 126.7
C9A C7A C8A 109.36(18)
H9AA C9A H9AC 109.5
H9AA C9A H9AB 109.5
H9AC C9A H9AB 109.5
C10A C7A C8A 107.99(16)
C10A C7A C9A 108.60(17)
H10B C10A H10C 109.5
H10B C10A H10A 109.5
H10C C10A H10A 109.5
C11 C12 C21 124.02(15)
C11 C16 C41 121.99(15)
C12 C11 C1 123.15(15)
C12 C11 C16 119.89(15)
C12 C13 H13 118.7
C13 C12 C11 118.03(16)
C13 C12 C21 117.82(16)
C13 C14 C31 120.79(16)
C14 C13 C12 122.58(16)
C14 C13 H13 118.7
C14 C15 H15 119.2
C14 C15 C16 121.61(16)
C15 C14 C13 118.05(16)
C15 C14 C31 121.15(16)
C15 C16 C11 119.48(16)
C15 C16 C41 118.52(15)
C16 C11 C1 116.95(15)
C16 C15 H15 119.2
C21 C22 H22 119.4
C21 C26 H26 119.4
C22 C21 C12 122.84(16)
C22 C21 C26 117.27(17)
C22 C23 H23 119.8
C23 C22 C21 121.12(18)
C23 C22 H22 119.4
C23 C24 H24 120.3
C24 C23 C22 120.46(19)
C24 C23 H23 119.8
C24 C25 H25 119.8
C24 C25 C26 120.44(19)
C25 C24 C23 119.47(18)
C25 C24 H24 120.3
C25 C26 C21 121.22(18)
C25 C26 H26 119.4
C26 C21 C12 119.71(16)
C26 C25 H25 119.8
C31 C32 H32 119.6
C31 C36 H36 119.6
C32 C31 C14 120.57(16)
C32 C31 C36 118.20(16)
C32 C33 H33 119.8
C33 C32 C31 120.85(17)
C33 C32 H32 119.6
C33 C34 H34 120.3
C33 C34 C35 119.40(17)
C34 C33 C32 120.36(18)
C34 C33 H33 119.8
C34 C35 H35 119.8
C35 C34 H34 120.3
C35 C36 C31 120.75(17)
C35 C36 H36 119.6
C36 C31 C14 121.22(16)
C36 C35 C34 120.43(17)
C36 C35 H35 119.8
C41 C42 H42 119.6
C41 C46 C45 120.54(17)
C41 C46 H46 119.7
C42 C41 C16 119.01(16)
C42 C43 H43 119.9
C43 C42 C41 120.72(17)
C43 C42 H42 119.6
C43 C44 H44 120.2
C43 C44 C45 119.70(18)
C44 C43 C42 120.19(17)
C44 C43 H43 119.9
C44 C45 H45 119.8
C44 C45 C46 120.40(18)
C45 C44 H44 120.2
C45 C46 H46 119.7
C46 C41 C16 122.55(16)
C46 C41 C42 118.43(17)
C46 C45 H45 119.8
C51 C52 C61 122.34(15)
C51 C56 C81 123.78(15)
C52 C51 C9 120.37(15)
C52 C53 H53 118.9
C53 C52 C51 119.45(16)
C53 C52 C61 118.20(15)
C53 C54 C55 117.75(16)
C53 C54 C71 121.73(16)
C54 C53 C52 122.11(16)
C54 C53 H53 118.9
C54 C55 H55 118.8
C54 C55 C56 122.40(16)
C55 C54 C71 120.48(16)
C55 C56 C51 119.09(16)
C55 C56 C81 117.05(15)
C56 C51 C9 120.26(15)
C56 C51 C52 119.17(16)
C56 C55 H55 118.8
C61 C62 H62 119.9
C61 C66 H66 119.7
C62 C61 C52 121.84(16)
C62 C61 C66 118.65(17)
C62 C63 H63 119.7
C63 C62 C61 120.25(17)
C63 C62 H62 119.9
C63 C64 H64 120.2
C64 C63 C62 120.52(19)
C64 C63 H63 119.7
C64 C65 H65 119.9
C64 C65 C66 120.23(19)
C65 C64 C63 119.60(18)
C65 C64 H64 120.2
C65 C66 C61 120.67(19)
C65 C66 H66 119.7
C66 C61 C52 119.51(17)
C66 C65 H65 119.9
C71 C72 H72 119.5
C71 C76 H76 119.8
C72 C71 C54 120.78(17)
C72 C71 C76 118.24(17)
C72 C73 H73 119.9
C73 C72 C71 120.98(18)
C73 C72 H72 119.5
C73 C74 H74 120.3
C73 C74 C75 119.38(18)
C74 C73 C72 120.30(19)
C74 C73 H73 119.9
C74 C75 H75 119.7
C75 C74 H74 120.3
C75 C76 C71 120.45(18)
C75 C76 H76 119.8
C76 C71 C54 120.94(17)
C76 C75 C74 120.64(19)
C76 C75 H75 119.7
C81 C82 H82 119.7
C81 C86 H86 119.6
C82 C81 C56 122.18(16)
C82 C81 C86 118.17(16)
C82 C83 H83 119.8
C83 C82 C81 120.65(18)
C83 C82 H82 119.7
C83 C84 H84 120.3
C84 C83 C82 120.49(18)
C84 C83 H83 119.8
C84 C85 H85 119.8
C84 C85 C86 120.48(18)
C85 C84 C83 119.42(18)
C85 C84 H84 120.3
C85 C86 C81 120.78(18)
C85 C86 H86 119.6
C86 C81 C56 119.55(16)
C86 C85 H85 119.8
C91 C92 C97 121.02(16)
C91 C96 C99 121.14(16)
C92 C91 C5 118.17(15)
C92 C91 C96 120.92(16)
C92 C93 H93 119.0
C92 C97 H97A 109.5
C92 C97 H97C 109.5
C92 C97 H97B 109.5
C93 C92 C91 118.45(16)
C93 C92 C97 120.52(17)
C93 C94 C98 120.47(19)
C94 C93 C92 121.96(18)
C94 C93 H93 119.0
C94 C95 H95 118.9
C94 C95 C96 122.25(17)
C94 C98 H98C 109.5
C94 C98 H98B 109.5
C94 C98 H98A 109.5
C95 C94 C93 118.04(16)
C95 C94 C98 121.45(18)
C95 C96 C91 118.33(17)
C95 C96 C99 120.53(17)
C96 C91 C5 120.89(16)
C96 C95 H95 118.9
C96 C99 H99C 109.5
C96 C99 H99B 109.5
C96 C99 H99A 109.5
H97A C97 H97C 109.5
H97A C97 H97B 109.5
H97C C97 H97B 109.5
H98C C98 H98B 109.5
H98C C98 H98A 109.5
H98B C98 H98A 109.5
H99C C99 H99B 109.5
H99C C99 H99A 109.5
H99B C99 H99A 109.5
C1P C2P H2PB 109.1
C1P C2P H2PA 109.1
C1P C2P C3P 112.60(18)
H1PB C1P H1PA 109.5
H1PB C1P H1PC 109.5
H1PA C1P H1PC 109.5
C2P C1P H1PB 109.5
C2P C1P H1PA 109.5
C2P C1P H1PC 109.5
C2P C3P H3PB 108.6
C2P C3P H3PA 108.6
H2PB C2P H2PA 107.8
C3P C2P H2PB 109.1
C3P C2P H2PA 109.1
C3P C4P H4PB 109.2
C3P C4P H4PA 109.2
C3P C4P C5P 112.06(19)
H3PB C3P H3PA 107.6
C4P C3P C2P 114.71(18)
C4P C3P H3PB 108.6
C4P C3P H3PA 108.6
C4P C5P H5PA 109.5
C4P C5P H5PC 109.5
C4P C5P H5PB 109.5
H4PB C4P H4PA 107.9
C5P C4P H4PB 109.2
C5P C4P H4PA 109.2
H5PA C5P H5PC 109.5
H5PA C5P H5PB 109.5
H5PC C5P H5PB 109.5

loop_
_geom_bond_atom_site_label_1
_geom_bond_atom_site_label_2
_geom_bond_distance
Fe1 Cl1 2.2100(6)
Fe1 N1 2.0128(14)
Fe1 N2 1.9965(14)
Fe1 N3 1.7677(17)
N1 C1 1.346(2)
N1 C4 1.404(2)
N2 C6 1.401(2)
N2 C9 1.351(2)
N3 C1A 1.331(2)
C1 C2 1.416(2)
C1 C11 1.489(2)
C1A C2A 1.423(3)
C1A C6A 1.414(3)
C2 H2 0.9500
C2 C3 1.371(2)
C2A H2A 0.9500
C2A C3A 1.372(3)
C3 H3 0.9500
C3 C4 1.425(2)
C3A H3A 0.9500
C3A C4A 1.406(3)
C4 C5 1.395(2)
C4A C5A 1.405(3)
C4A C7A 1.527(2)
C5 C6 1.406(2)
C5 C91 1.505(2)
C5A H5A 0.9500
C5A C6A 1.378(3)
C6 C7 1.417(2)
C6A H6A 0.9500
C7 H7 0.9500
C7 C8 1.377(2)
C7A C8A 1.538(3)
C7A C9A 1.538(3)
C7A C10A 1.533(3)
C8 H8 0.9500
C8 C9 1.413(2)
C8A H8AB 0.9800
C8A H8AC 0.9800
C8A H8AA 0.9800
C9 C51 1.488(2)
C9A H9AA 0.9800
C9A H9AC 0.9800
C9A H9AB 0.9800
C10A H10B 0.9800
C10A H10C 0.9800
C10A H10A 0.9800
C11 C12 1.411(2)
C11 C16 1.414(2)
C12 C13 1.401(2)
C12 C21 1.494(2)
C13 H13 0.9500
C13 C14 1.395(2)
C14 C15 1.390(2)
C14 C31 1.488(2)
C15 H15 0.9500
C15 C16 1.391(2)
C16 C41 1.489(2)
C21 C22 1.398(3)
C21 C26 1.400(3)
C22 H22 0.9500
C22 C23 1.386(3)
C23 H23 0.9500
C23 C24 1.380(3)
C24 H24 0.9500
C24 C25 1.375(3)
C25 H25 0.9500
C25 C26 1.386(3)
C26 H26 0.9500
C31 C32 1.398(3)
C31 C36 1.401(2)
C32 H32 0.9500
C32 C33 1.390(3)
C33 H33 0.9500
C33 C34 1.386(3)
C34 H34 0.9500
C34 C35 1.390(3)
C35 H35 0.9500
C35 C36 1.387(3)
C36 H36 0.9500
C41 C42 1.403(2)
C41 C46 1.390(3)
C42 H42 0.9500
C42 C43 1.387(3)
C43 H43 0.9500
C43 C44 1.382(3)
C44 H44 0.9500
C44 C45 1.385(3)
C45 H45 0.9500
C45 C46 1.391(3)
C46 H46 0.9500
C51 C52 1.415(2)
C51 C56 1.414(2)
C52 C53 1.395(2)
C52 C61 1.492(2)
C53 H53 0.9500
C53 C54 1.392(3)
C54 C55 1.394(2)
C54 C71 1.486(2)
C55 H55 0.9500
C55 C56 1.397(2)
C56 C81 1.495(2)
C61 C62 1.392(3)
C61 C66 1.396(2)
C62 H62 0.9500
C62 C63 1.388(3)
C63 H63 0.9500
C63 C64 1.385(3)
C64 H64 0.9500
C64 C65 1.378(3)
C65 H65 0.9500
C65 C66 1.387(3)
C66 H66 0.9500
C71 C72 1.394(3)
C71 C76 1.400(3)
C72 H72 0.9500
C72 C73 1.389(3)
C73 H73 0.9500
C73 C74 1.381(3)
C74 H74 0.9500
C74 C75 1.387(3)
C75 H75 0.9500
C75 C76 1.387(3)
C76 H76 0.9500
C81 C82 1.392(2)
C81 C86 1.399(3)
C82 H82 0.9500
C82 C83 1.391(3)
C83 H83 0.9500
C83 C84 1.383(3)
C84 H84 0.9500
C84 C85 1.380(3)
C85 H85 0.9500
C85 C86 1.386(3)
C86 H86 0.9500
C91 C92 1.400(2)
C91 C96 1.401(2)
C92 C93 1.396(2)
C92 C97 1.510(2)
C93 H93 0.9500
C93 C94 1.391(3)
C94 C95 1.387(3)
C94 C98 1.511(3)
C95 H95 0.9500
C95 C96 1.394(3)
C96 C99 1.513(3)
C97 H97A 0.9800
C97 H97C 0.9800
C97 H97B 0.9800
C98 H98C 0.9800
C98 H98B 0.9800
C98 H98A 0.9800
C99 H99C 0.9800
C99 H99B 0.9800
C99 H99A 0.9800
C1P H1PB 0.9800
C1P H1PA 0.9800
C1P H1PC 0.9800
C1P C2P 1.511(3)
C2P H2PB 0.9900
C2P H2PA 0.9900
C2P C3P 1.525(3)
C3P H3PB 0.9900
C3P H3PA 0.9900
C3P C4P 1.513(3)
C4P H4PB 0.9900
C4P H4PA 0.9900
C4P C5P 1.528(3)
C5P H5PA 0.9800
C5P H5PC 0.9800
C5P H5PB 0.9800
